data_2021313
loop_
_publ_author_name
'Mac\'ias, Mario A.'
'Elejalde, Nerith-Rocio'
'Butassi, Estefan\'ia'
'Zacchino, Susana'
'Portilla, Jaime'

_publ_section_title
;
 Studies <i>via</i> X-ray analysis on intermolecular interactions and
 energy frameworks based on the effects of substituents of three
 4-aryl-2-methyl-1<i>H</i>-imidazoles of different electronic nature and
 their <i>in vitro</i> antifungal evaluation
;
_journal_coeditor_code CU3134
_journal_issue 11
_journal_name_full 'Acta Crystallographica Section C'
_journal_page_first
;
;
_journal_paper_doi 10.1107/S2053229618014109
_journal_volume 74
_journal_year 2018
_chemical_formula_iupac 'C10 H10 N2'
_chemical_formula_moiety 'C10 H10 N2'
_chemical_formula_sum 'C10 H10 N2'
_chemical_formula_weight 158.20
_chemical_name_systematic
;
2-Methyl-4-phenyl-1<i>H</i>-imidazole
;
_space_group_crystal_system trigonal
_space_group_IT_number 148
_space_group_name_Hall '-R 3'
_space_group_name_H-M_alt 'R -3 :H'
_symmetry_space_group_name_Hall '-R 3'
_symmetry_space_group_name_H-M 'R -3 :H'
_atom_sites_solution_hydrogens geom
_atom_sites_solution_primary iterative
_atom_sites_solution_secondary difmap
_audit_creation_method SHELXL-2016/6
_cell_angle_alpha 90
_cell_angle_beta 90
_cell_angle_gamma 120
_cell_formula_units_Z 18
_cell_length_a 29.196(4)
_cell_length_b 29.196(4)
_cell_length_c 5.4212(10)
_cell_measurement_reflns_used 2749
_cell_measurement_temperature 298(2)
_cell_measurement_theta_max 23.3780
_cell_measurement_theta_min 3.6820
_cell_volume 4002.0(11)
_computing_cell_refinement
;
CrysAlis PRO (Agilent, 2014)
;
_computing_data_collection
;
CrysAlis PRO (Agilent, 2014)
;
_computing_data_reduction
;
CrysAlis PRO (Agilent, 2014)
;
_computing_molecular_graphics
;
Mercury (Macrae <i>et al.</i>,  2008)
;
_computing_publication_material
;
PLATON (Spek, 2015)
;
_computing_structure_refinement
;
SHELXL2018 (Sheldrick, 2015)
;
_computing_structure_solution
;
Superflip (Palatinus & Chapuis, 2007)
;
_diffrn_ambient_temperature 298(2)
_diffrn_detector 'CCD plate'
_diffrn_detector_area_resol_mean 5.3072
_diffrn_measured_fraction_theta_full 0.997
_diffrn_measured_fraction_theta_max 0.997
_diffrn_measurement_device 'four-circle diffractometer'
_diffrn_measurement_device_type
;
Agilent SuperNova Dual Source
diffractometer with an Atlas
detector
;
_diffrn_measurement_method '\w scans'
_diffrn_radiation_type MoK\a
_diffrn_radiation_wavelength 0.71073
_diffrn_reflns_av_R_equivalents 0.0803
_diffrn_reflns_av_unetI/netI 0.0269
_diffrn_reflns_limit_h_max 35
_diffrn_reflns_limit_h_min -35
_diffrn_reflns_limit_k_max 35
_diffrn_reflns_limit_k_min -35
_diffrn_reflns_limit_l_max 6
_diffrn_reflns_limit_l_min -6
_diffrn_reflns_number 26163
_diffrn_reflns_theta_full 25.242
_diffrn_reflns_theta_max 25.656
_diffrn_reflns_theta_min 3.693
_diffrn_source 'SuperNova (Mo) X-ray Source'
_exptl_absorpt_coefficient_mu 0.072
_exptl_absorpt_correction_T_max 1.00000
_exptl_absorpt_correction_T_min 0.47153
_exptl_absorpt_correction_type multi-scan
_exptl_absorpt_process_details
;
(CrysAlis PRO; Agilent, 2014)
;
_exptl_crystal_colour colorless
_exptl_crystal_density_diffrn 1.182
_exptl_crystal_density_method 'not measured'
_exptl_crystal_description parallelepiped
_exptl_crystal_F_000 1512
_exptl_crystal_size_max 0.220
_exptl_crystal_size_mid 0.116
_exptl_crystal_size_min 0.089
_refine_diff_density_max 0.192
_refine_diff_density_min -0.154
_refine_ls_extinction_coef 0.0037(8)
_refine_ls_extinction_expression Fc^*^=kFc[1+0.001xFc^2^\l^3^/sin(2\q)]^-1/4^
_refine_ls_extinction_method
;
SHELXL-2016/6 (Sheldrick, 2015)
;
_refine_ls_goodness_of_fit_ref 1.102
_refine_ls_hydrogen_treatment constr
_refine_ls_matrix_type full
_refine_ls_number_parameters 111
_refine_ls_number_reflns 1684
_refine_ls_number_restraints 0
_refine_ls_restrained_S_all 1.102
_refine_ls_R_factor_all 0.0863
_refine_ls_R_factor_gt 0.0634
_refine_ls_shift/su_max 0.000
_refine_ls_shift/su_mean 0.000
_refine_ls_structure_factor_coef Fsqd
_refine_ls_weighting_details 'w=1/[\s^2^(Fo^2^)+(0.0813P)^2^+4.7247P] where P=(Fo^2^+2Fc^2^)/3'
_refine_ls_weighting_scheme calc
_refine_ls_wR_factor_gt 0.1823
_refine_ls_wR_factor_ref 0.2005
_reflns_number_gt 1204
_reflns_number_total 1684
_reflns_threshold_expression 'I > 2\s(I)'
_cod_data_source_file cu3134sup1.cif
_cod_data_source_block 3a
_cod_original_cell_volume 4002.0(15)
_cod_database_code 2021313
_shelx_space_group_comment
;
The symmetry employed for this shelxl refinement is uniquely defined
by the following loop, which should always be used as a source of
symmetry information in preference to the above space-group names.
They are only intended as comments.
;
_shelx_estimated_absorpt_t_min 0.984
_shelx_estimated_absorpt_t_max 0.994

loop_
_space_group_symop_operation_xyz
'x, y, z'
'y, -x+y, -z'
'-x+y, -x, z'
'x+2/3, y+1/3, z+1/3'
'y+2/3, -x+y+1/3, -z+1/3'
'-x+y+2/3, -x+1/3, z+1/3'
'x+1/3, y+2/3, z+2/3'
'y+1/3, -x+y+2/3, -z+2/3'
'-x+y+1/3, -x+2/3, z+2/3'
'-x, -y, -z'
'-y, x-y, z'
'x-y, x, -z'
'-x+2/3, -y+1/3, -z+1/3'
'-y+2/3, x-y+1/3, z+1/3'
'x-y+2/3, x+1/3, -z+1/3'
'-x+1/3, -y+2/3, -z+2/3'
'-y+1/3, x-y+2/3, z+2/3'
'x-y+1/3, x+2/3, -z+2/3'

loop_
_atom_site_type_symbol
_atom_site_label
_atom_site_fract_x
_atom_site_fract_y
_atom_site_fract_z
_atom_site_U_iso_or_equiv
_atom_site_adp_type
_atom_site_calc_flag
_atom_site_occupancy
N N1 0.37637(8) 0.52807(8) 0.2334(4) 0.0611(6) Uani d 1
H H1 0.342851 0.506392 0.228755 0.073 Uiso calc 1
C C2 0.41220(9) 0.52466(9) 0.3885(5) 0.0574(7) Uani d 1
C C3 0.39702(9) 0.48283(9) 0.5727(4) 0.0575(7) Uani d 1
C C4 0.43513(12) 0.48439(12) 0.7313(5) 0.0791(9) Uani d 1
H H4 0.469997 0.511551 0.715987 0.095 Uiso calc 1
C C5 0.42230(14) 0.44658(14) 0.9105(6) 0.0885(10) Uani d 1
H H5 0.448488 0.448290 1.014161 0.106 Uiso calc 1
C C6 0.37103(13) 0.40632(12) 0.9372(5) 0.0765(8) Uani d 1
H H6 0.362301 0.381106 1.060336 0.092 Uiso calc 1
C C7 0.33288(11) 0.40354(11) 0.7814(5) 0.0722(8) Uani d 1
H H7 0.298198 0.376028 0.797580 0.087 Uiso calc 1
C C8 0.34546(10) 0.44133(10) 0.5999(5) 0.0655(7) Uani d 1
H H8 0.319143 0.438925 0.494990 0.079 Uiso calc 1
C C9 0.45979(11) 0.56739(11) 0.3292(6) 0.0737(8) Uani d 1
H H9 0.491684 0.575792 0.404289 0.088 Uiso calc 1
N N10 0.45442(9) 0.59640(9) 0.1440(5) 0.0783(8) Uani d 1
C C11 0.40323(11) 0.57134(10) 0.0910(5) 0.0682(8) Uani d 1
C C12 0.37762(15) 0.58749(14) -0.0996(6) 0.0941(10) Uani d 1
H H12A 0.389955 0.584686 -0.259961 0.141 Uiso calc 1
H H12B 0.386383 0.623422 -0.070974 0.141 Uiso calc 1
H H12C 0.339957 0.564820 -0.091209 0.141 Uiso calc 1

loop_
_atom_site_aniso_label
_atom_site_aniso_U_11
_atom_site_aniso_U_22
_atom_site_aniso_U_33
_atom_site_aniso_U_12
_atom_site_aniso_U_13
_atom_site_aniso_U_23
N1 0.0510(11) 0.0565(12) 0.0709(13) 0.0232(10) -0.0003(9) 0.0030(10)
C2 0.0476(13) 0.0526(14) 0.0672(15) 0.0216(11) -0.0030(11) -0.0045(11)
C3 0.0535(14) 0.0554(14) 0.0642(15) 0.0276(11) -0.0038(11) -0.0075(11)
C4 0.0623(17) 0.0773(19) 0.085(2) 0.0257(14) -0.0156(14) 0.0012(15)
C5 0.089(2) 0.092(2) 0.085(2) 0.0459(19) -0.0218(17) 0.0047(17)
C6 0.092(2) 0.0789(19) 0.0671(17) 0.0494(18) 0.0034(15) 0.0054(14)
C7 0.0682(17) 0.0661(16) 0.0813(19) 0.0328(14) 0.0111(14) 0.0094(14)
C8 0.0531(14) 0.0641(16) 0.0771(17) 0.0276(12) -0.0010(12) 0.0051(13)
C9 0.0555(16) 0.0634(16) 0.088(2) 0.0192(13) -0.0063(13) -0.0008(14)
N10 0.0671(15) 0.0582(14) 0.0940(18) 0.0196(11) 0.0074(12) 0.0077(12)
C11 0.0723(18) 0.0572(15) 0.0709(17) 0.0292(14) 0.0063(13) 0.0052(12)
C12 0.108(3) 0.091(2) 0.087(2) 0.053(2) 0.0015(18) 0.0208(17)

loop_
_atom_type_symbol
_atom_type_description
_atom_type_scat_dispersion_real
_atom_type_scat_dispersion_imag
_atom_type_scat_source
C C 0.0033 0.0016 'International Tables Vol C Tables 4.2.6.8 and 6.1.1.4'
H H 0.0000 0.0000 'International Tables Vol C Tables 4.2.6.8 and 6.1.1.4'
N N 0.0061 0.0033 'International Tables Vol C Tables 4.2.6.8 and 6.1.1.4'

loop_
_geom_angle_atom_site_label_1
_geom_angle_atom_site_label_2
_geom_angle_atom_site_label_3
_geom_angle
C11 N1 C2 108.0(2)
C11 N1 H1 126.0
C2 N1 H1 126.0
C9 C2 N1 104.6(2)
C9 C2 C3 132.0(2)
N1 C2 C3 123.4(2)
C4 C3 C8 117.6(2)
C4 C3 C2 119.4(2)
C8 C3 C2 122.9(2)
C5 C4 C3 121.3(3)
C5 C4 H4 119.4
C3 C4 H4 119.4
C6 C5 C4 120.3(3)
C6 C5 H5 119.8
C4 C5 H5 119.8
C7 C6 C5 119.5(3)
C7 C6 H6 120.2
C5 C6 H6 120.2
C6 C7 C8 120.5(3)
C6 C7 H7 119.7
C8 C7 H7 119.7
C7 C8 C3 120.7(3)
C7 C8 H8 119.7
C3 C8 H8 119.7
C2 C9 N10 111.0(2)
C2 C9 H9 124.5
N10 C9 H9 124.5
C11 N10 C9 105.2(2)
N10 C11 N1 111.1(2)
N10 C11 C12 125.7(3)
N1 C11 C12 123.2(3)
C11 C12 H12A 109.5
C11 C12 H12B 109.5
H12A C12 H12B 109.5
C11 C12 H12C 109.5
H12A C12 H12C 109.5
H12B C12 H12C 109.5

loop_
_geom_bond_atom_site_label_1
_geom_bond_atom_site_label_2
_geom_bond_distance
N1 C11 1.348(3)
N1 C2 1.384(3)
N1 H1 0.8600
C2 C9 1.363(4)
C2 C3 1.464(3)
C3 C4 1.389(4)
C3 C8 1.390(3)
C4 C5 1.375(4)
C4 H4 0.9300
C5 C6 1.372(4)
C5 H5 0.9300
C6 C7 1.368(4)
C6 H6 0.9300
C7 C8 1.384(4)
C7 H7 0.9300
C8 H8 0.9300
C9 N10 1.372(4)
C9 H9 0.9300
N10 C11 1.326(4)
C11 C12 1.484(4)
C12 H12A 0.9600
C12 H12B 0.9600
C12 H12C 0.9600

loop_
_geom_hbond_atom_site_label_D
_geom_hbond_atom_site_label_H
_geom_hbond_atom_site_label_A
_geom_hbond_site_symmetry_A
_geom_hbond_distance_DH
_geom_hbond_distance_HA
_geom_hbond_distance_DA
_geom_hbond_angle_DHA
N1 H1 N10 5_455 0.86 2.04 2.877(3) 162.6

loop_
_geom_torsion_atom_site_label_1
_geom_torsion_atom_site_label_2
_geom_torsion_atom_site_label_3
_geom_torsion_atom_site_label_4
_geom_torsion
C11 N1 C2 C9 0.2(3)
C11 N1 C2 C3 179.0(2)
C9 C2 C3 C4 2.5(4)
N1 C2 C3 C4 -175.9(2)
C9 C2 C3 C8 -178.4(3)
N1 C2 C3 C8 3.2(4)
C8 C3 C4 C5 -0.6(4)
C2 C3 C4 C5 178.5(3)
C3 C4 C5 C6 -0.3(5)
C4 C5 C6 C7 1.1(5)
C5 C6 C7 C8 -0.9(4)
C6 C7 C8 C3 -0.1(4)
C4 C3 C8 C7 0.9(4)
C2 C3 C8 C7 -178.2(2)
N1 C2 C9 N10 -0.3(3)
C3 C2 C9 N10 -179.0(3)
C2 C9 N10 C11 0.3(3)
C9 N10 C11 N1 -0.1(3)
C9 N10 C11 C12 -179.8(3)
C2 N1 C11 N10 -0.1(3)
C2 N1 C11 C12 179.6(3)

_cod_database_fobs_code 2021313
